data_2202969
loop_
_publ_author_name
'Guilardi, Silvana'
'Resende, Jackson Ant\^onio Lamounier Camargos'
'Gambardella, Maria Teresa do Prado'
'Demuner, Antonio Jacinto'
'Barbosa, Luis Claudio de Almeida'
'Pil\'o-Veloso, Dorila'

_publ_section_title
;
 21\a-Fluoro-7-nor-12,13,15,16-tetrahydrovouacapane-17\b,21\a-lactone
;
_journal_issue 12
_journal_name_full 'Acta Crystallographica Section E'
_journal_page_first o1935
_journal_page_last o1937
_journal_paper_doi 10.1107/S1600536803023997
_journal_volume 59
_journal_year 2003
_chemical_formula_iupac 'C20 H29 F1 O3'
_chemical_formula_moiety 'C20 H29 F1 O3'
_chemical_formula_sum 'C20 H29 F O3'
_chemical_formula_weight 336.43
_space_group_IT_number 19
_symmetry_cell_setting orthorhombic
_symmetry_space_group_name_Hall 'P 2ac 2ab'
_symmetry_space_group_name_H-M 'P 21 21 21'
_audit_creation_method 'WinGX routine CIF_UPDATE'
_cell_angle_alpha 90
_cell_angle_beta 90
_cell_angle_gamma 90
_cell_formula_units_Z 4
_cell_length_a 6.0284(4)
_cell_length_b 10.850(2)
_cell_length_c 26.921(3)
_cell_measurement_reflns_used 25
_cell_measurement_temperature 293(2)
_cell_measurement_theta_max 18.29
_cell_measurement_theta_min 10.28
_cell_volume 1760.9(4)
_computing_cell_refinement 'CAD-4 EXPRESS'
_computing_data_collection 'CAD-4 EXPRESS (Enraf-Nonius, 1994)'
_computing_data_reduction 'XCAD4 (Harms & Wocadlo, 1995)'
_computing_molecular_graphics
;
ORTEP-3 for Windows (Farrugia, 1997) and MERCURY (Bruno et al., 2002)
;
_computing_publication_material 'WinGX publication routines (Farrugia, 1999)'
_computing_structure_refinement 'SHELXL97 (Sheldrick, 1997)'
_computing_structure_solution 'SHELXS97 (Sheldrick, 1997)'
_diffrn_measured_fraction_theta_full 0.998
_diffrn_measured_fraction_theta_max 0.998
_diffrn_measurement_device_type 'Enraf-Nonius CAD-4'
_diffrn_measurement_method 'non-profiled \w/2\q'
_diffrn_radiation_type 'Mo K\a'
_diffrn_radiation_wavelength 0.71073
_diffrn_reflns_av_R_equivalents 0.0459
_diffrn_reflns_limit_h_max 0
_diffrn_reflns_limit_h_min -7
_diffrn_reflns_limit_k_max 0
_diffrn_reflns_limit_k_min -13
_diffrn_reflns_limit_l_max 33
_diffrn_reflns_limit_l_min 0
_diffrn_reflns_number 2095
_diffrn_reflns_theta_full 26.29
_diffrn_reflns_theta_max 26.29
_diffrn_reflns_theta_min 2.41
_diffrn_standards_decay_% 2
_diffrn_standards_interval_time 120
_diffrn_standards_number 3
_exptl_absorpt_coefficient_mu 0.09
_exptl_absorpt_correction_type none
_exptl_crystal_colour colourless
_exptl_crystal_density_diffrn 1.269
_exptl_crystal_density_method 'not measured'
_exptl_crystal_description prism
_exptl_crystal_F_000 728
_exptl_crystal_size_max 0.015
_exptl_crystal_size_mid 0.009
_exptl_crystal_size_min 0.006
_refine_diff_density_max 0.172
_refine_diff_density_min -0.205
_refine_ls_extinction_method none
_refine_ls_goodness_of_fit_ref 0.999
_refine_ls_hydrogen_treatment constr
_refine_ls_matrix_type full
_refine_ls_number_parameters 220
_refine_ls_number_reflns 2093
_refine_ls_number_restraints 0
_refine_ls_restrained_S_all 0.999
_refine_ls_R_factor_gt 0.0429
_refine_ls_shift/su_max 0.004
_refine_ls_structure_factor_coef Fsqd
_refine_ls_weighting_details 'calc w = 1/[\s^2^(Fo^2^)+(0.044P)^2^] where P = (Fo^2^+2Fc^2^)/3'
_refine_ls_weighting_scheme calc
_refine_ls_wR_factor_ref 0.1073
_reflns_number_gt 1125
_reflns_number_total 2093
_reflns_threshold_expression I>2\s(I)
_cod_data_source_file wn6189.cif
_cod_data_source_block II
_cod_original_cell_volume 1760.8(4)
_cod_database_code 2202969

loop_
_symmetry_equiv_pos_as_xyz
'x, y, z'
'-x+1/2, -y, z+1/2'
'x+1/2, -y+1/2, -z'
'-x, y+1/2, -z+1/2'

loop_
_atom_site_label
_atom_site_fract_x
_atom_site_fract_y
_atom_site_fract_z
_atom_site_U_iso_or_equiv
_atom_site_adp_type
_atom_site_calc_flag
_atom_site_refinement_flags
_atom_site_occupancy
_atom_site_disorder_assembly
_atom_site_disorder_group
_atom_site_type_symbol
F 0.4431(4) 0.0249(2) 0.17975(8) 0.0567(7) Uani d . 1 . . F
O1 0.3507(5) 0.4461(3) 0.11689(10) 0.0600(8) Uani d . 1 . . O
O2 0.1207(6) 0.2461(3) 0.27601(10) 0.0806(11) Uani d . 1 . . O
O3 0.1926(5) 0.0687(2) 0.24009(8) 0.0525(8) Uani d . 1 . . O
C1 0.0958(7) 0.0882(3) 0.01635(11) 0.0447(11) Uani d . 1 . . C
H1A 0.0203 0.1473 -0.0048 0.054 Uiso calc R 1 . . H
H1B 0.2529 0.1077 0.0161 0.054 Uiso calc R 1 . . H
C2 0.0610(8) -0.0418(4) -0.00427(13) 0.0539(12) Uani d . 1 . . C
H2A -0.0967 -0.0571 -0.008 0.065 Uiso calc R 1 . . H
H2B 0.1286 -0.0474 -0.0369 0.065 Uiso calc R 1 . . H
C3 0.1606(8) -0.1393(3) 0.02936(13) 0.0525(12) Uani d . 1 . . C
H3A 0.3207 -0.1304 0.0287 0.063 Uiso calc R 1 . . H
H3B 0.1258 -0.2196 0.0156 0.063 Uiso calc R 1 . . H
C4 0.0846(7) -0.1375(3) 0.08392(13) 0.0397(10) Uani d . 1 . . C
C5 0.1143(6) -0.0039(3) 0.10140(11) 0.0320(9) Uani d . 1 . . C
H5 0.2739 0.0108 0.098 0.038 Uiso calc R 1 . . H
C6 0.0629(6) 0.0354(3) 0.15562(12) 0.0366(9) Uani d . 1 . . C
H6 -0.0815 0.0009 0.1649 0.044 Uiso calc R 1 . . H
C8 0.0389(6) 0.1763(3) 0.15234(11) 0.0337(9) Uani d . 1 . . C
H8 -0.1162 0.1978 0.159 0.04 Uiso calc R 1 . . H
C9 0.0928(7) 0.2116(3) 0.09863(11) 0.0343(9) Uani d . 1 . . C
H9 0.2548 0.2116 0.0956 0.041 Uiso calc R 1 . . H
C10 0.0070(6) 0.0991(3) 0.06947(11) 0.0338(9) Uani d . 1 . . C
C11 0.0158(7) 0.3436(3) 0.09017(13) 0.0461(11) Uani d . 1 . . C
H11A -0.1446 0.3477 0.0926 0.055 Uiso calc R 1 . . H
H11B 0.0586 0.3704 0.0571 0.055 Uiso calc R 1 . . H
C12 0.1204(8) 0.4286(4) 0.12910(14) 0.0484(11) Uani d . 1 . . C
H12 0.0457 0.5088 0.1277 0.058 Uiso calc R 1 . . H
C13 0.1280(8) 0.3862(4) 0.18337(12) 0.0477(11) Uani d . 1 . . C
H13 -0.014 0.4031 0.1998 0.057 Uiso calc R 1 . . H
C14 0.1850(7) 0.2497(3) 0.18726(12) 0.0366(9) Uani d . 1 . . C
H14 0.3391 0.2392 0.1764 0.044 Uiso calc R 1 . . H
C15 0.4668(8) 0.4815(4) 0.16016(16) 0.0634(12) Uani d . 1 . . C
H15A 0.5192 0.5656 0.157 0.076 Uiso calc R 1 . . H
H15B 0.5939 0.4281 0.1652 0.076 Uiso calc R 1 . . H
C16 0.3080(8) 0.4709(4) 0.20380(15) 0.0629(13) Uani d . 1 . . C
H16A 0.248 0.5507 0.2129 0.075 Uiso calc R 1 . . H
H16B 0.3803 0.4346 0.2325 0.075 Uiso calc R 1 . . H
C17 0.1641(8) 0.1953(4) 0.23823(15) 0.0517(11) Uani d . 1 . . C
C18 0.2364(8) -0.2231(4) 0.11365(16) 0.0547(12) Uani d . 1 . . C
H18A 0.177 -0.234 0.1464 0.082 Uiso calc R 1 . . H
H18B 0.3817 -0.1874 0.1159 0.082 Uiso calc R 1 . . H
H18C 0.2456 -0.3016 0.0973 0.082 Uiso calc R 1 . . H
C19 -0.1523(8) -0.1876(4) 0.08895(15) 0.0558(12) Uani d . 1 . . C
H19A -0.2478 -0.1456 0.066 0.084 Uiso calc R 1 . . H
H19B -0.2043 -0.1743 0.1222 0.084 Uiso calc R 1 . . H
H19C -0.1529 -0.2743 0.0818 0.084 Uiso calc R 1 . . H
C20 -0.2486(6) 0.1014(4) 0.06859(14) 0.0502(11) Uani d . 1 . . C
H20A -0.3045 0.0765 0.1004 0.075 Uiso calc R 1 . . H
H20B -0.3015 0.0457 0.0435 0.075 Uiso calc R 1 . . H
H20C -0.2989 0.1833 0.0613 0.075 Uiso calc R 1 . . H
C21 0.2282(7) 0.0012(4) 0.19552(13) 0.0470(11) Uani d . 1 . . C
H21 0.214 -0.087 0.2027 0.056 Uiso calc R 1 . . H

loop_
_atom_site_aniso_label
_atom_site_aniso_U_11
_atom_site_aniso_U_22
_atom_site_aniso_U_33
_atom_site_aniso_U_12
_atom_site_aniso_U_13
_atom_site_aniso_U_23
F 0.0483(15) 0.0724(16) 0.0494(13) 0.0063(14) -0.0093(12) 0.0025(12)
O1 0.064(2) 0.0598(19) 0.0565(17) -0.0167(17) 0.0080(17) -0.0020(14)
O2 0.123(3) 0.082(2) 0.0377(17) -0.004(2) 0.0167(19) -0.0153(16)
O3 0.071(2) 0.0596(18) 0.0273(13) -0.0036(17) 0.0002(14) 0.0029(13)
C1 0.051(3) 0.051(3) 0.0324(19) -0.003(2) 0.000(2) 0.0060(18)
C2 0.066(3) 0.060(3) 0.035(2) -0.003(3) 0.003(2) -0.005(2)
C3 0.067(3) 0.050(3) 0.040(2) -0.005(2) 0.004(2) -0.0136(19)
C4 0.040(3) 0.041(2) 0.0380(19) -0.004(2) -0.0008(19) -0.0044(17)
C5 0.031(2) 0.038(2) 0.0270(16) -0.0019(19) 0.0002(17) 0.0012(15)
C6 0.034(2) 0.043(2) 0.0321(19) 0.000(2) -0.0019(19) 0.0007(17)
C8 0.031(2) 0.040(2) 0.0308(19) 0.0043(19) 0.0005(18) -0.0018(17)
C9 0.034(2) 0.039(2) 0.0303(19) -0.001(2) 0.0020(18) 0.0023(16)
C10 0.033(2) 0.040(2) 0.0283(18) -0.0013(19) 0.0012(17) 0.0043(18)
C11 0.058(3) 0.038(2) 0.041(2) 0.006(2) -0.003(2) 0.0025(17)
C12 0.055(3) 0.035(2) 0.056(2) 0.003(2) 0.002(2) -0.0015(19)
C13 0.053(3) 0.049(2) 0.041(2) 0.000(3) 0.006(2) -0.007(2)
C14 0.036(2) 0.046(2) 0.0283(18) 0.000(2) 0.0008(18) -0.0010(17)
C15 0.057(3) 0.064(3) 0.069(3) -0.012(3) -0.006(3) -0.003(3)
C16 0.074(3) 0.052(3) 0.063(3) -0.006(3) -0.005(3) -0.014(2)
C17 0.058(3) 0.060(3) 0.038(2) -0.005(3) -0.001(2) -0.005(2)
C18 0.062(3) 0.042(2) 0.061(3) 0.008(2) 0.005(2) 0.000(2)
C19 0.054(3) 0.055(3) 0.058(3) -0.016(2) 0.000(2) -0.005(2)
C20 0.038(2) 0.065(3) 0.048(2) 0.001(2) -0.0044(19) 0.001(2)
C21 0.053(3) 0.053(3) 0.035(2) 0.004(2) 0.002(2) 0.007(2)

loop_
_atom_type_symbol
_atom_type_description
_atom_type_scat_dispersion_real
_atom_type_scat_dispersion_imag
_atom_type_scat_source
C C 0.0033 0.0016 'International Tables Vol C Tables 4.2.6.8 and 6.1.1.4'
H H 0 0 'International Tables Vol C Tables 4.2.6.8 and 6.1.1.4'
F F 0.0171 0.0103 'International Tables Vol C Tables 4.2.6.8 and 6.1.1.4'
O O 0.0106 0.006 'International Tables Vol C Tables 4.2.6.8 and 6.1.1.4'

loop_
_geom_angle_atom_site_label_1
_geom_angle_atom_site_label_2
_geom_angle_atom_site_label_3
_geom_angle
_geom_angle_publ_flag
C15 O1 C12 109.0(3) yes
C17 O3 C21 119.9(3) yes
C2 C1 C10 111.2(3) ?
C2 C1 H1A 109.4 ?
C10 C1 H1A 109.4 ?
C2 C1 H1B 109.4 ?
C10 C1 H1B 109.4 ?
H1A C1 H1B 108 ?
C3 C2 C1 111.9(3) ?
C3 C2 H2A 109.2 ?
C1 C2 H2A 109.2 ?
C3 C2 H2B 109.2 ?
C1 C2 H2B 109.2 ?
H2A C2 H2B 107.9 ?
C2 C3 C4 116.3(3) ?
C2 C3 H3A 108.2 ?
C4 C3 H3A 108.2 ?
C2 C3 H3B 108.2 ?
C4 C3 H3B 108.2 ?
H3A C3 H3B 107.4 ?
C18 C4 C19 107.2(3) ?
C18 C4 C5 110.1(3) ?
C19 C4 C5 114.6(3) ?
C18 C4 C3 108.3(3) ?
C19 C4 C3 110.9(3) ?
C5 C4 C3 105.7(3) ?
C4 C5 C10 117.5(3) ?
C4 C5 C6 121.7(3) ?
C10 C5 C6 103.9(3) ?
C4 C5 H5 103.9 ?
C10 C5 H5 103.9 ?
C6 C5 H5 103.9 ?
C21 C6 C8 110.3(3) ?
C21 C6 C5 118.0(3) ?
C8 C6 C5 103.8(3) ?
C21 C6 H6 108.1 ?
C8 C6 H6 108.1 ?
C5 C6 H6 108.1 ?
C14 C8 C9 109.3(3) ?
C14 C8 C6 115.6(3) ?
C9 C8 C6 106.4(3) ?
C14 C8 H8 108.4 ?
C9 C8 H8 108.4 ?
C6 C8 H8 108.4 ?
C11 C9 C8 108.2(3) ?
C11 C9 C10 124.5(3) ?
C8 C9 C10 102.2(3) ?
C11 C9 H9 107 ?
C8 C9 H9 107 ?
C10 C9 H9 107 ?
C1 C10 C9 114.8(3) ?
C1 C10 C20 109.7(3) ?
C9 C10 C20 109.4(3) ?
C1 C10 C5 108.4(3) ?
C9 C10 C5 98.6(2) ?
C20 C10 C5 115.9(3) ?
C9 C11 C12 109.8(3) ?
C9 C11 H11A 109.7 ?
C12 C11 H11A 109.7 ?
C9 C11 H11B 109.7 ?
C12 C11 H11B 109.7 ?
H11A C11 H11B 108.2 ?
O1 C12 C13 103.2(3) yes
O1 C12 C11 108.7(3) yes
C13 C12 C11 118.9(3) ?
O1 C12 H12 108.5 ?
C13 C12 H12 108.5 ?
C11 C12 H12 108.5 ?
C16 C13 C14 113.6(4) ?
C16 C13 C12 100.6(3) ?
C14 C13 C12 111.3(3) ?
C16 C13 H13 110.3 ?
C14 C13 H13 110.3 ?
C12 C13 H13 110.3 ?
C17 C14 C8 108.2(3) ?
C17 C14 C13 115.2(3) ?
C8 C14 C13 109.7(3) ?
C17 C14 H14 107.8 ?
C8 C14 H14 107.8 ?
C13 C14 H14 107.8 ?
O1 C15 C16 107.8(4) yes
O1 C15 H15A 110.2 ?
C16 C15 H15A 110.2 ?
O1 C15 H15B 110.2 ?
C16 C15 H15B 110.2 ?
H15A C15 H15B 108.5 ?
C15 C16 C13 102.4(3) ?
C15 C16 H16A 111.3 ?
C13 C16 H16A 111.3 ?
C15 C16 H16B 111.3 ?
C13 C16 H16B 111.3 ?
H16A C16 H16B 109.2 ?
O2 C17 O3 117.2(4) yes
O2 C17 C14 128.4(4) yes
O3 C17 C14 114.4(3) yes
C4 C18 H18A 109.5 ?
C4 C18 H18B 109.5 ?
H18A C18 H18B 109.5 ?
C4 C18 H18C 109.5 ?
H18A C18 H18C 109.5 ?
H18B C18 H18C 109.5 ?
C4 C19 H19A 109.5 ?
C4 C19 H19B 109.5 ?
H19A C19 H19B 109.5 ?
C4 C19 H19C 109.5 ?
H19A C19 H19C 109.5 ?
H19B C19 H19C 109.5 ?
C10 C20 H20A 109.5 ?
C10 C20 H20B 109.5 ?
H20A C20 H20B 109.5 ?
C10 C20 H20C 109.5 ?
H20A C20 H20C 109.5 ?
H20B C20 H20C 109.5 ?
F C21 O3 107.7(3) yes
F C21 C6 110.6(3) yes
O3 C21 C6 112.0(3) yes
F C21 H21 108.8 ?
O3 C21 H21 108.8 ?
C6 C21 H21 108.8 ?

loop_
_geom_bond_atom_site_label_1
_geom_bond_atom_site_label_2
_geom_bond_site_symmetry_2
_geom_bond_distance
_geom_bond_publ_flag
F C21 . 1.387(5) yes
O1 C15 . 1.412(5) yes
O1 C12 . 1.439(5) yes
O2 C17 . 1.186(4) yes
O3 C17 . 1.386(5) yes
O3 C21 . 1.422(4) yes
C1 C2 . 1.530(5) ?
C1 C10 . 1.532(5) ?
C1 H1A . 0.97 ?
C1 H1B . 0.97 ?
C2 C3 . 1.517(5) ?
C2 H2A . 0.97 ?
C2 H2B . 0.97 ?
C3 C4 . 1.539(5) ?
C3 H3A . 0.97 ?
C3 H3B . 0.97 ?
C4 C18 . 1.530(5) ?
C4 C19 . 1.534(6) ?
C4 C5 . 1.534(5) ?
C5 C10 . 1.552(5) ?
C5 C6 . 1.552(4) ?
C5 H5 . 0.98 ?
C6 C21 . 1.511(5) ?
C6 C8 . 1.538(5) ?
C6 H6 . 0.98 ?
C8 C14 . 1.514(5) ?
C8 C9 . 1.531(4) ?
C8 H8 . 0.98 ?
C9 C11 . 1.523(5) ?
C9 C10 . 1.541(5) ?
C9 H9 . 0.98 ?
C10 C20 . 1.541(5) ?
C11 C12 . 1.532(5) ?
C11 H11A . 0.97 ?
C11 H11B . 0.97 ?
C12 C13 . 1.532(5) ?
C12 H12 . 0.98 ?
C13 C16 . 1.524(6) ?
C13 C14 . 1.525(5) ?
C13 H13 . 0.98 ?
C14 C17 . 1.499(5) ?
C14 H14 . 0.98 ?
C15 C16 . 1.520(6) ?
C15 H15A . 0.97 ?
C15 H15B . 0.97 ?
C16 H16A . 0.97 ?
C16 H16B . 0.97 ?
C18 H18A . 0.96 ?
C18 H18B . 0.96 ?
C18 H18C . 0.96 ?
C19 H19A . 0.96 ?
C19 H19B . 0.96 ?
C19 H19C . 0.96 ?
C20 H20A . 0.96 ?
C20 H20B . 0.96 ?
C20 H20C . 0.96 ?
C21 H21 . 0.98 ?

loop_
_geom_hbond_atom_site_label_D
_geom_hbond_atom_site_label_H
_geom_hbond_atom_site_label_A
_geom_hbond_site_symmetry_A
_geom_hbond_distance_DH
_geom_hbond_distance_HA
_geom_hbond_distance_DA
_geom_hbond_angle_DHA
_geom_hbond_publ_flag
C13 H13 O3 4 0.98 2.65 3.449(5) 139 yes
C18 H18A O2 4_545 0.96 2.76 3.684(5) 161 yes
C21 H21 O2 4_545 0.98 2.77 3.560(6) 138 yes
C20 H20A F 1_455 0.96 2.68 3.619(4) 166 yes

loop_
_geom_torsion_atom_site_label_1
_geom_torsion_atom_site_label_2
_geom_torsion_atom_site_label_3
_geom_torsion_atom_site_label_4
_geom_torsion
C10 C1 C2 C3 -54.7(5)
C1 C2 C3 C4 54.6(5)
C2 C3 C4 C18 -168.4(4)
C2 C3 C4 C19 74.3(4)
C2 C3 C4 C5 -50.5(5)
C18 C4 C5 C10 169.1(3)
C19 C4 C5 C10 -70.0(4)
C3 C4 C5 C10 52.5(4)
C18 C4 C5 C6 -61.1(4)
C19 C4 C5 C6 59.7(4)
C3 C4 C5 C6 -177.8(3)
C4 C5 C6 C21 75.9(5)
C10 C5 C6 C21 -148.8(3)
C4 C5 C6 C8 -161.8(3)
C10 C5 C6 C8 -26.4(4)
C21 C6 C8 C14 1.8(5)
C5 C6 C8 C14 -125.6(3)
C21 C6 C8 C9 123.3(3)
C5 C6 C8 C9 -4.0(4)
C14 C8 C9 C11 -68.6(4)
C6 C8 C9 C11 165.9(3)
C14 C8 C9 C10 158.5(3)
C6 C8 C9 C10 33.0(4)
C2 C1 C10 C9 163.0(3)
C2 C1 C10 C20 -73.4(4)
C2 C1 C10 C5 53.9(4)
C11 C9 C10 C1 74.7(5)
C8 C9 C10 C1 -162.9(3)
C11 C9 C10 C20 -49.1(5)
C8 C9 C10 C20 73.3(4)
C11 C9 C10 C5 -170.4(3)
C8 C9 C10 C5 -48.0(3)
C4 C5 C10 C1 -56.5(4)
C6 C5 C10 C1 165.9(3)
C4 C5 C10 C9 -176.3(3)
C6 C5 C10 C9 46.1(3)
C4 C5 C10 C20 67.3(4)
C6 C5 C10 C20 -70.4(4)
C8 C9 C11 C12 55.0(4)
C10 C9 C11 C12 174.7(3)
C15 O1 C12 C13 -30.4(4)
C15 O1 C12 C11 -157.5(3)
C9 C11 C12 O1 74.1(4)
C9 C11 C12 C13 -43.5(5)
O1 C12 C13 C16 40.7(4)
C11 C12 C13 C16 161.0(4)
O1 C12 C13 C14 -80.0(4)
C11 C12 C13 C14 40.4(5)
C9 C8 C14 C17 -168.3(3)
C6 C8 C14 C17 -48.2(4)
C9 C8 C14 C13 65.3(4)
C6 C8 C14 C13 -174.7(3)
C16 C13 C14 C17 75.8(4)
C12 C13 C14 C17 -171.5(4)
C16 C13 C14 C8 -161.9(3)
C12 C13 C14 C8 -49.1(4)
C12 O1 C15 C16 7.3(4)
O1 C15 C16 C13 18.9(5)
C14 C13 C16 C15 83.5(4)
C12 C13 C16 C15 -35.6(4)
C21 O3 C17 O2 175.2(4)
C21 O3 C17 C14 -2.7(6)
C8 C14 C17 O2 -127.6(5)
C13 C14 C17 O2 -4.4(7)
C8 C14 C17 O3 50.1(5)
C13 C14 C17 O3 173.2(4)
C17 O3 C21 F 73.8(4)
C17 O3 C21 C6 -48.0(5)
C8 C6 C21 F -74.4(4)
C5 C6 C21 F 44.6(4)
C8 C6 C21 O3 45.7(4)
C5 C6 C21 O3 164.7(3)

loop_
_cod_related_entry_id
_cod_related_entry_database
_cod_related_entry_code
1 ChemSpider 21174576
